data_4308802
loop_
_publ_author_name
'Sujit K. Ghosh'
'Parimal K. Bharadwaj'

_publ_section_title
;
Coordination Polymers of La(III) as Bunched Infinite Nanotubes and Their
Conversion into an Open-Framework Structure
;
_journal_name_full 'Inorganic Chemistry'
_journal_page_first 3156
_journal_page_last 3161
_journal_paper_doi 10.1021/ic048159q
_journal_volume 44
_journal_year 2005
_chemical_formula_moiety 'C7 H11 La N2 O11'
_chemical_formula_sum 'C7 H11 La N2 O11'
_chemical_formula_weight 438.09
_chemical_name_systematic
;
 ?
;
_space_group_IT_number 205
_symmetry_cell_setting cubic
_symmetry_space_group_name_Hall '-P 2ac 2ab 3'
_symmetry_space_group_name_H-M 'P a -3'
_atom_sites_solution_hydrogens geom
_atom_sites_solution_primary direct
_atom_sites_solution_secondary difmap
_audit_creation_method SHELXL-97
_cell_angle_alpha 90.00
_cell_angle_beta 90.00
_cell_angle_gamma 90.00
_cell_formula_units_Z 24
_cell_length_a 20.3661(5)
_cell_length_b 20.3661(5)
_cell_length_c 20.3661(5)
_cell_measurement_reflns_used 999
_cell_measurement_temperature 100
_cell_measurement_theta_max 28.23
_cell_measurement_theta_min 2.04
_cell_volume 8447.4(4)
_computing_cell_refinement 'SAINT 6.45 ( Bruker, 2003)'
_computing_data_collection 'SMART 5.628 (Bruker, 2003)'
_computing_data_reduction 'SAINT 6.45  (Bruker, 2003)'
_computing_molecular_graphics 'Diamond 2.1e'
_computing_structure_refinement 'SHELXL-97 (Sheldrick, 1997)'
_computing_structure_solution SIR-97
_diffrn_ambient_temperature 100
_diffrn_measured_fraction_theta_full 0.997
_diffrn_measured_fraction_theta_max 0.997
_diffrn_measurement_device_type 'Bruker SMART APEX'
_diffrn_measurement_method /w-scans
_diffrn_radiation_monochromator graphite
_diffrn_radiation_source 'fine-focus sealed tube'
_diffrn_radiation_type MoK\a
_diffrn_radiation_wavelength 0.71073
_diffrn_reflns_av_R_equivalents 0.0365
_diffrn_reflns_av_sigmaI/netI 0.0155
_diffrn_reflns_limit_h_max 26
_diffrn_reflns_limit_h_min -26
_diffrn_reflns_limit_k_max 26
_diffrn_reflns_limit_k_min -17
_diffrn_reflns_limit_l_max 22
_diffrn_reflns_limit_l_min -26
_diffrn_reflns_number 52214
_diffrn_reflns_theta_full 28.27
_diffrn_reflns_theta_max 28.27
_diffrn_reflns_theta_min 1.73
_diffrn_standards_decay_% <0.05
_exptl_absorpt_coefficient_mu 3.092
_exptl_absorpt_correction_T_max 0.7900
_exptl_absorpt_correction_T_min 0.7079
_exptl_absorpt_correction_type empirical
_exptl_absorpt_process_details 'SADABS 2.10 (Bruker 2003)'
_exptl_crystal_colour colorless
_exptl_crystal_density_diffrn 2.067
_exptl_crystal_density_method 'not measured'
_exptl_crystal_description prismatic
_exptl_crystal_F_000 5088
_exptl_crystal_size_max 0.12
_exptl_crystal_size_mid 0.10
_exptl_crystal_size_min 0.08
_refine_diff_density_max 2.687
_refine_diff_density_min -2.094
_refine_diff_density_rms 0.226
_refine_ls_extinction_method none
_refine_ls_goodness_of_fit_ref 1.125
_refine_ls_hydrogen_treatment mixed
_refine_ls_matrix_type full
_refine_ls_number_parameters 189
_refine_ls_number_reflns 3493
_refine_ls_number_restraints 0
_refine_ls_restrained_S_all 1.125
_refine_ls_R_factor_all 0.0480
_refine_ls_R_factor_gt 0.0464
_refine_ls_shift/su_max 0.001
_refine_ls_shift/su_mean 0.000
_refine_ls_structure_factor_coef Fsqd
_refine_ls_weighting_details 'calc w=1/[\s^2^(Fo^2^)+(0.0681P)^2^+80.6590P] where P=(Fo^2^+2Fc^2^)/3'
_refine_ls_weighting_scheme calc
_refine_ls_wR_factor_gt 0.1295
_refine_ls_wR_factor_ref 0.1304
_reflns_number_gt 3389
_reflns_number_total 3493
_reflns_threshold_expression >2sigma(I)
_cod_data_source_file ic048159qsi20050221_093307_2.cif
_cod_data_source_block Compound2
_cod_depositor_comments
;
The following automatic conversions were performed:
_diffrn_ambient_temperature value '100K' changed to '100' - value
should be numeric, i.e.'FLOAT or 'INT' without temperature units.
Automatic conversion script
Id: cif_fix_values 1391 2010-09-07 12:51:13Z saulius 
;
_cod_database_code 4308802

loop_
_symmetry_equiv_pos_as_xyz
'x, y, z'
'-x+1/2, -y, z+1/2'
'-x, y+1/2, -z+1/2'
'x+1/2, -y+1/2, -z'
'z, x, y'
'z+1/2, -x+1/2, -y'
'-z+1/2, -x, y+1/2'
'-z, x+1/2, -y+1/2'
'y, z, x'
'-y, z+1/2, -x+1/2'
'y+1/2, -z+1/2, -x'
'-y+1/2, -z, x+1/2'
'-x, -y, -z'
'x-1/2, y, -z-1/2'
'x, -y-1/2, z-1/2'
'-x-1/2, y-1/2, z'
'-z, -x, -y'
'-z-1/2, x-1/2, y'
'z-1/2, x, -y-1/2'
'z, -x-1/2, y-1/2'
'-y, -z, -x'
'y, -z-1/2, x-1/2'
'-y-1/2, z-1/2, x'
'y-1/2, z, -x-1/2'

loop_
_atom_site_label
_atom_site_type_symbol
_atom_site_fract_x
_atom_site_fract_y
_atom_site_fract_z
_atom_site_U_iso_or_equiv
_atom_site_adp_type
_atom_site_occupancy
_atom_site_symmetry_multiplicity
_atom_site_calc_flag
_atom_site_refinement_flags
_atom_site_disorder_assembly
_atom_site_disorder_group
La1 La 0.742760(14) 0.145556(14) 0.012684(14) 0.01226(12) Uani 1 1 d . . .
O1 O 0.83522(19) 0.20855(19) -0.0399(2) 0.0188(8) Uani 1 1 d . . .
O2 O 0.70424(19) 0.0841(2) 0.11601(19) 0.0187(8) Uani 1 1 d . . .
O3 O 0.6423(2) 0.2027(2) 0.0531(2) 0.0239(9) Uani 1 1 d . . .
O4 O 0.7896(2) 0.0760(2) -0.0796(2) 0.0208(8) Uani 1 1 d . . .
O5 O 0.7546(2) 0.2624(2) 0.8270(2) 0.0302(11) Uani 1 1 d . . .
O6 O 0.6704(9) 0.8952(11) 0.1275(7) 0.249(13) Uani 1 1 d . . .
O7 O -0.0362(6) 0.0510(5) -0.0038(7) 0.117(4) Uani 1 1 d . . .
OW1 O 0.7881(3) 0.2019(3) 0.1157(2) 0.0388(12) Uani 1 1 d . . .
OW2 O 0.8396(2) 0.0777(3) 0.0502(2) 0.0307(11) Uani 1 1 d . . .
OW3 O 0.6827(2) 0.1796(2) -0.0925(2) 0.0196(8) Uani 1 1 d . . .
OW4 O 0.6562(3) 0.0577(3) -0.0135(3) 0.0453(14) Uani 1 1 d . . .
N1 N 0.7349(2) 0.2757(2) 0.0007(2) 0.0151(8) Uani 1 1 d . . .
N2 N 0.7211(2) 0.2789(2) 0.7789(2) 0.0188(16) Uani 1 3 d S . .
N3 N 0.6772(5) 0.8228(5) 0.1772(5) 0.105(8) Uani 1 3 d S . .
N4 N 0.0000 0.0000 0.0000 0.087(4) Uani 2.00 6 d SP . .
C1 C 0.8393(3) 0.2692(3) -0.0520(3) 0.0152(10) Uani 1 1 d . . .
C2 C 0.7834(3) 0.3110(3) -0.0261(3) 0.0150(9) Uani 1 1 d . . .
C3 C 0.7820(3) 0.3788(3) -0.0301(3) 0.0219(11) Uani 1 1 d . . .
H3 H 0.8164 0.4019 -0.0494 0.026 Uiso 1 1 calc R . .
C4 C 0.7283(3) 0.4115(3) -0.0047(4) 0.0308(14) Uani 1 1 d . . .
H4 H 0.7264 0.4571 -0.0058 0.037 Uiso 1 1 calc R . .
C5 C 0.6769(3) 0.3753(3) 0.0227(3) 0.0249(12) Uani 1 1 d . . .
H5 H 0.6398 0.3961 0.0392 0.030 Uiso 1 1 calc R . .
C6 C 0.6824(3) 0.3081(3) 0.0244(3) 0.0181(10) Uani 1 1 d . . .
C7 C 0.6304(3) 0.2636(3) 0.0533(3) 0.0178(10) Uani 1 1 d . . .

loop_
_atom_site_aniso_label
_atom_site_aniso_U_11
_atom_site_aniso_U_22
_atom_site_aniso_U_33
_atom_site_aniso_U_23
_atom_site_aniso_U_13
_atom_site_aniso_U_12
La1 0.01385(17) 0.01239(17) 0.01054(17) 0.00066(10) 0.00318(10) 0.00175(10)
O1 0.0169(18) 0.0163(18) 0.023(2) 0.0004(15) 0.0087(15) 0.0026(15)
O2 0.0184(18) 0.0228(19) 0.0149(17) 0.0071(15) -0.0007(14) 0.0006(15)
O3 0.023(2) 0.018(2) 0.030(2) 0.0010(17) 0.0119(17) 0.0035(16)
O4 0.021(2) 0.025(2) 0.0159(18) -0.0113(16) -0.0045(15) 0.0055(16)
O5 0.023(2) 0.036(3) 0.031(2) 0.014(2) -0.0114(19) -0.0045(19)
O6 0.24(2) 0.40(3) 0.108(11) -0.156(15) -0.036(13) 0.10(2)
O7 0.111(8) 0.094(7) 0.146(9) 0.067(7) 0.070(7) 0.061(6)
OW1 0.067(4) 0.032(3) 0.018(2) -0.0014(19) -0.001(2) -0.013(2)
OW2 0.020(2) 0.059(3) 0.0134(19) 0.008(2) 0.0031(16) 0.015(2)
OW3 0.0196(19) 0.0193(19) 0.0198(19) 0.0024(15) -0.0040(15) 0.0019(15)
OW4 0.054(3) 0.049(3) 0.033(3) -0.002(2) -0.004(2) -0.012(3)
N1 0.016(2) 0.015(2) 0.0141(19) 0.0005(16) 0.0036(16) 0.0030(17)
N2 0.0188(16) 0.0188(16) 0.0188(16) 0.0019(18) -0.0019(18) -0.0019(18)
N3 0.105(8) 0.105(8) 0.105(8) 0.038(6) -0.038(6) 0.038(6)
N4 0.087(4) 0.087(4) 0.087(4) 0.038(6) 0.038(6) 0.038(6)
C1 0.013(2) 0.016(2) 0.017(2) -0.0048(19) 0.0034(19) 0.0010(19)
C2 0.015(2) 0.013(2) 0.017(2) 0.0020(18) 0.0044(19) 0.0012(18)
C3 0.026(3) 0.016(2) 0.024(3) 0.002(2) 0.010(2) 0.000(2)
C4 0.034(3) 0.020(3) 0.038(4) 0.006(3) 0.019(3) 0.005(3)
C5 0.021(3) 0.022(3) 0.032(3) 0.005(2) 0.014(2) 0.006(2)
C6 0.016(2) 0.022(3) 0.017(2) 0.002(2) 0.0069(19) 0.002(2)
C7 0.017(2) 0.017(2) 0.019(3) 0.005(2) 0.005(2) 0.002(2)

loop_
_atom_type_symbol
_atom_type_description
_atom_type_scat_dispersion_real
_atom_type_scat_dispersion_imag
_atom_type_scat_source
C C 0.0033 0.0016 'International Tables Vol C Tables 4.2.6.8 and 6.1.1.4'
H H 0.0000 0.0000 'International Tables Vol C Tables 4.2.6.8 and 6.1.1.4'
N N 0.0061 0.0033 'International Tables Vol C Tables 4.2.6.8 and 6.1.1.4'
O O 0.0106 0.0060 'International Tables Vol C Tables 4.2.6.8 and 6.1.1.4'
La La -0.2871 2.4523 'International Tables Vol C Tables 4.2.6.8 and 6.1.1.4'

loop_
_geom_angle_atom_site_label_1
_geom_angle_atom_site_label_2
_geom_angle_atom_site_label_3
_geom_angle
_geom_angle_site_symmetry_1
_geom_angle_site_symmetry_3
_geom_angle_publ_flag
O3 La1 O1 121.09(13) . . ?
O3 La1 OW2 142.75(14) . . ?
O1 La1 OW2 79.86(15) . . ?
O3 La1 O4 144.35(14) . . ?
O1 La1 O4 71.85(14) . . ?
OW2 La1 O4 68.01(14) . . ?
O3 La1 OW1 79.42(18) . . ?
O1 La1 OW1 81.45(16) . . ?
OW2 La1 OW1 73.53(18) . . ?
O4 La1 OW1 136.10(17) . . ?
O3 La1 OW4 80.20(18) . . ?
O1 La1 OW4 141.27(16) . . ?
OW2 La1 OW4 102.6(2) . . ?
O4 La1 OW4 73.47(17) . . ?
OW1 La1 OW4 136.79(17) . . ?
O3 La1 OW3 75.99(14) . . ?
O1 La1 OW3 82.15(13) . . ?
OW2 La1 OW3 140.65(13) . . ?
O4 La1 OW3 73.21(13) . . ?
OW1 La1 OW3 137.33(15) . . ?
OW4 La1 OW3 71.75(16) . . ?
O3 La1 O2 72.95(13) . . ?
O1 La1 O2 145.55(13) . . ?
OW2 La1 O2 73.99(13) . . ?
O4 La1 O2 116.65(14) . . ?
OW1 La1 O2 69.99(15) . . ?
OW4 La1 O2 67.74(16) . . ?
OW3 La1 O2 132.08(13) . . ?
O3 La1 N1 61.11(14) . . ?
O1 La1 N1 59.99(13) . . ?
OW2 La1 N1 128.23(16) . . ?
O4 La1 N1 120.63(14) . . ?
OW1 La1 N1 69.62(15) . . ?
OW4 La1 N1 129.19(18) . . ?
OW3 La1 N1 68.03(13) . . ?
O2 La1 N1 122.72(13) . . ?
C1 O1 La1 129.1(3) . . ?
C1 O2 La1 136.2(3) 21_656 . ?
C7 O3 La1 128.1(4) . . ?
C7 O4 La1 131.3(4) 24_656 . ?
N4 O7 O7 59.49(12) . 21 ?
N4 O7 O7 59.49(12) . 17 ?
O7 O7 O7 116.1(9) 21 17 ?
C2 N1 C6 117.9(5) . . ?
C2 N1 La1 121.8(3) . . ?
C6 N1 La1 120.2(4) . . ?
O5 N2 O5 119.97(3) 7_665 10_646 ?
O5 N2 O5 119.97(3) 7_665 . ?
O5 N2 O5 119.97(3) 10_646 . ?
O6 N3 O6 55.2(11) 12_664 6_566 ?
O6 N3 O6 55.2(11) 12_664 . ?
O6 N3 O6 55.2(11) 6_566 . ?
O7 N4 O7 119.0(2) 21 13 ?
O7 N4 O7 119.0(2) 21 17 ?
O7 N4 O7 119.0(2) 13 17 ?
O7 N4 O7 61.0(2) 21 . ?
O7 N4 O7 180.0(15) 13 . ?
O7 N4 O7 61.0(2) 17 . ?
O7 N4 O7 180.0(15) 21 9 ?
O7 N4 O7 61.0(2) 13 9 ?
O7 N4 O7 61.0(2) 17 9 ?
O7 N4 O7 119.0(2) . 9 ?
O7 N4 O7 61.0(2) 21 5 ?
O7 N4 O7 61.0(2) 13 5 ?
O7 N4 O7 180.0(7) 17 5 ?
O7 N4 O7 119.0(2) . 5 ?
O7 N4 O7 119.0(2) 9 5 ?
O2 C1 O1 125.1(5) 17_665 . ?
O2 C1 C2 119.2(5) 17_665 . ?
O1 C1 C2 115.7(5) . . ?
N1 C2 C3 123.1(5) . . ?
N1 C2 C1 113.2(4) . . ?
C3 C2 C1 123.8(5) . . ?
C4 C3 C2 118.3(5) . . ?
C3 C4 C5 119.3(6) . . ?
C6 C5 C4 118.4(5) . . ?
N1 C6 C5 123.0(5) . . ?
N1 C6 C7 113.6(5) . . ?
C5 C6 C7 123.3(5) . . ?
O4 C7 O3 125.1(5) 18_655 . ?
O4 C7 C6 118.0(5) 18_655 . ?
O3 C7 C6 116.9(5) . . ?

loop_
_geom_bond_atom_site_label_1
_geom_bond_atom_site_label_2
_geom_bond_distance
_geom_bond_site_symmetry_2
_geom_bond_publ_flag
La1 O3 2.493(4) . ?
La1 O1 2.518(4) . ?
La1 OW2 2.526(4) . ?
La1 O4 2.540(4) . ?
La1 OW1 2.563(5) . ?
La1 OW4 2.568(6) . ?
La1 OW3 2.562(4) . ?
La1 O2 2.571(4) . ?
La1 N1 2.666(5) . ?
O1 C1 1.262(7) . ?
O2 C1 1.244(6) 21_656 ?
O3 C7 1.265(7) . ?
O4 C7 1.250(7) 24_656 ?
O5 N2 1.240(4) . ?
O6 N3 1.79(2) . ?
O7 N4 1.276(8) . ?
O7 O7 1.295(9) 21 ?
O7 O7 1.295(9) 17 ?
N1 C2 1.340(7) . ?
N1 C6 1.346(7) . ?
N2 O5 1.240(4) 7_665 ?
N2 O5 1.240(4) 10_646 ?
N3 O6 1.79(2) 12_664 ?
N3 O6 1.79(2) 6_566 ?
N4 O7 1.276(8) 21 ?
N4 O7 1.276(8) 13 ?
N4 O7 1.276(8) 17 ?
N4 O7 1.276(8) 9 ?
N4 O7 1.276(8) 5 ?
C1 O2 1.244(6) 17_665 ?
C1 C2 1.516(7) . ?
C2 C3 1.383(7) . ?
C3 C4 1.381(8) . ?
C4 C5 1.397(9) . ?
C5 C6 1.373(8) . ?
C6 C7 1.513(7) . ?
C7 O4 1.250(7) 18_655 ?
